data_7702673
loop_
_publ_author_name
'Aguilar-Mart\'inez, Martha'
'Saloma-Aguilar, Ricardo'
'Mac\'ias-Ruvalcaba, Norma'
'Cetina-Rosado, Ra\'ul'
'Navarrete-V\'azquez, Agustina'
'G\'omez-Vidales, Virginia'
'Zentella-Dehesa, Arturo'
'Toscano, Rub\'en A.'
'Hern\'andez-Ortega, Sim\'on'
'Fern\'andez-G., Juan M.'

_publ_section_title
;
 Synthesis, crystal structures, spectroscopic and electrochemical
 properties of homologous series of copper(II) complexes of Schiff bases
 derived from cycloalkylamines
;
_journal_issue 16
_journal_name_full 'Journal of the Chemical Society, Dalton Transactions'
_journal_page_first 2346
_journal_paper_doi 10.1039/b104892a
_journal_year 2001
_chemical_formula_sum 'C30 H40 Cu N2 O2'
_chemical_formula_weight 524.18
_chemical_name_common CuSal-N-Cyclooctyl
_chemical_name_systematic ' bis-{(cyclooctyl)[(2-oxo-1H-benzo-1-ylidene)methyl]-aminato}copper(II) (3)'
_space_group_IT_number 14
_space_group_name_Hall '-P 2ybc'
_space_group_name_H-M_alt 'P 1 21/c 1'
_symmetry_cell_setting monoclinic
_symmetry_space_group_name_H-M 'P 1 21/c 1'
_atom_sites_solution_hydrogens geom
_atom_sites_solution_primary direct
_atom_sites_solution_secondary difmap
_audit_creation_method SHELXL-97
_cell_angle_alpha 90.00
_cell_angle_beta 109.84(1)
_cell_angle_gamma 90.00
_cell_formula_units_Z 4
_cell_length_a 12.937(2)
_cell_length_b 17.112(2)
_cell_length_c 13.358(2)
_cell_measurement_reflns_used 50
_cell_measurement_temperature 293(2)
_cell_measurement_theta_max 17.58
_cell_measurement_theta_min 4.09
_cell_volume 2781.6(7)
_computing_cell_refinement 'XSCANS Ver 2.1, (SIEMENS 1994)'
_computing_data_collection 'XSCANS Ver 2.1, (SIEMENS 1994)'
_computing_data_reduction 'XSCANS Ver 2.1, (SIEMENS 1994)'
_computing_molecular_graphics 'XP, SHELXTL PC Ver  4.2 (sheldrick, 1990)'
_computing_publication_material 'SHELXL-97 (Sheldrick, 1997)'
_computing_structure_refinement 'SHELXL-97 (Sheldrick, 1997)'
_computing_structure_solution 'SHELXS-97 (Sheldrick, 1990)'
_diffrn_ambient_temperature 293(2)
_diffrn_measured_fraction_theta_full 0.908
_diffrn_measured_fraction_theta_max 0.908
_diffrn_measurement_device_type 'Siemens P4/PC'
_diffrn_measurement_method \w-2\q
_diffrn_radiation_monochromator graphite
_diffrn_radiation_source 'fine-focus sealed tube'
_diffrn_radiation_type MoK\a
_diffrn_radiation_wavelength 0.71073
_diffrn_reflns_av_R_equivalents 0.0346
_diffrn_reflns_av_sigmaI/netI 0.1044
_diffrn_reflns_limit_h_max 15
_diffrn_reflns_limit_h_min 0
_diffrn_reflns_limit_k_max 20
_diffrn_reflns_limit_k_min 0
_diffrn_reflns_limit_l_max 14
_diffrn_reflns_limit_l_min -15
_diffrn_reflns_number 4846
_diffrn_reflns_theta_full 25.00
_diffrn_reflns_theta_max 25.00
_diffrn_reflns_theta_min 2.01
_diffrn_standards_decay_% 0
_diffrn_standards_interval_count 97
_diffrn_standards_number 3
_exptl_absorpt_coefficient_mu 0.813
_exptl_absorpt_correction_T_max 0.9088
_exptl_absorpt_correction_T_min 0.7585
_exptl_absorpt_correction_type semi-empirical
_exptl_crystal_colour Black
_exptl_crystal_density_diffrn 1.252
_exptl_crystal_density_method 'not measured'
_exptl_crystal_description Prism
_exptl_crystal_F_000 1116
_exptl_crystal_size_max 0.36
_exptl_crystal_size_mid 0.24
_exptl_crystal_size_min 0.12
_refine_diff_density_max 0.482
_refine_diff_density_min -0.311
_refine_diff_density_rms 0.063
_refine_ls_extinction_coef 0.0014(9)
_refine_ls_extinction_expression Fc^*^=kFc[1+0.001xFc^2^\l^3^/sin(2\q)]^-1/4^
_refine_ls_extinction_method SHELXL
_refine_ls_goodness_of_fit_ref 0.849
_refine_ls_hydrogen_treatment 'no refined'
_refine_ls_matrix_type full
_refine_ls_number_parameters 289
_refine_ls_number_reflns 4616
_refine_ls_number_restraints 8
_refine_ls_restrained_S_all 0.849
_refine_ls_R_factor_all 0.1516
_refine_ls_R_factor_gt 0.0693
_refine_ls_shift/su_max 0.019
_refine_ls_shift/su_mean 0.002
_refine_ls_structure_factor_coef Fsqd
_refine_ls_weighting_details 'w=1/[\s^2^(Fo^2^)+(0.1077P)^2^+0.0000P] where P=(Fo^2^+2Fc^2^)/3'
_refine_ls_weighting_scheme calc
_refine_ls_wR_factor_gt 0.1714
_refine_ls_wR_factor_ref 0.2093
_reflns_number_gt 1889
_reflns_number_total 4616
_reflns_threshold_expression >2sigma(I)
_cod_data_source_file b104892a.txt
_cod_data_source_block cusalco
_cod_depositor_comments
;
The following automatic conversions were performed:

data item '_symmetry_cell_setting' value 'Monoclinic' was changed to
'monoclinic' in accordance with the
/home/saulius/struct/COD-crude-data/automatic-downloads/DataCite-retrospective/RSC/depositions/lib/dictionaries/cif_core.dic
dictionary named 'cif_core.dic' version 2.4.2 last updated on
2011-04-26.

data item '_refine_ls_weighting_scheme' value 'calc
w=1/[\s^2^(Fo^2^)+(0.1077P)^2^+0.0000P] where P=(Fo^2^+2Fc^2^)/3' was
changed to 'calc'. A new data item '_refine_ls_weighting_details' was
created with the value set to
'w=1/[\s^2^(Fo^2^)+(0.1077P)^2^+0.0000P] where P=(Fo^2^+2Fc^2^)/3'.

Automatic conversion script
Id: cif_fix_values 6909 2019-04-08 15:41:33Z antanas 
;
_cod_original_cell_volume 2781.8(7)
_cod_original_sg_symbol_H-M P2(1)/c
_cod_database_code 7702673
_solved_by 'Simon Hernandez-Ortega'

loop_
_symmetry_equiv_pos_as_xyz
'x, y, z'
'-x, y+1/2, -z+1/2'
'-x, -y, -z'
'x, -y-1/2, z-1/2'

loop_
_atom_site_label
_atom_site_type_symbol
_atom_site_fract_x
_atom_site_fract_y
_atom_site_fract_z
_atom_site_U_iso_or_equiv
_atom_site_adp_type
_atom_site_occupancy
_atom_site_calc_flag
_atom_site_refinement_flags
_atom_site_disorder_assembly
_atom_site_disorder_group
Cu1 Cu 0.16410(7) 0.13598(5) 0.29260(7) 0.0727(4) Uani 1 d . . .
O1 O 0.0211(4) 0.1648(3) 0.2837(4) 0.0871(15) Uani 1 d . . .
N1 N 0.2366(4) 0.1970(3) 0.4236(5) 0.0740(15) Uani 1 d . . .
C1 C 0.0647(6) 0.2452(4) 0.4401(6) 0.0753(19) Uani 1 d . . .
C2 C -0.0088(6) 0.2089(4) 0.3488(6) 0.0774(19) Uani 1 d . . .
C3 C -0.1207(6) 0.2190(5) 0.3301(7) 0.091(2) Uani 1 d . . .
H3 H -0.1710 0.1942 0.2719 0.060 Uiso 1 d R . .
C4 C -0.1587(7) 0.2623(5) 0.3957(8) 0.103(3) Uani 1 d . . .
H4 H -0.2340 0.2695 0.3787 0.060 Uiso 1 d R . .
C5 C -0.0874(9) 0.2982(6) 0.4854(9) 0.110(3) Uani 1 d . . .
H5 H -0.1141 0.3266 0.5308 0.060 Uiso 1 d R . .
C6 C 0.0226(8) 0.2900(5) 0.5070(7) 0.097(2) Uani 1 d . . .
H6 H 0.0710 0.3143 0.5669 0.060 Uiso 1 d R . .
C7 C 0.1804(6) 0.2362(4) 0.4710(6) 0.080(2) Uani 1 d . . .
H7 H 0.2219 0.2624 0.5325 0.060 Uiso 1 d R . .
C8 C 0.3577(6) 0.1940(4) 0.4771(7) 0.092(2) Uani 1 d . . .
H8 H 0.3767 0.2130 0.5503 0.060 Uiso 1 calc R A 1
C91 C 0.396(2) 0.1047(16) 0.4781(18) 0.116(4) Uiso 0.50 d PD B 1
H91A H 0.3377 0.0701 0.4798 0.060 Uiso 0.50 calc PR B 1
H91B H 0.4128 0.0939 0.4138 0.060 Uiso 0.50 calc PR B 1
C101 C 0.5009(14) 0.0892(16) 0.5775(19) 0.119(4) Uiso 0.50 d PD B 1
H10A H 0.4973 0.1213 0.6360 0.060 Uiso 0.50 calc PR B 1
H10B H 0.5010 0.0349 0.5985 0.060 Uiso 0.50 calc PR B 1
C111 C 0.6088(18) 0.1066(14) 0.558(2) 0.144(6) Uiso 0.50 d PD B 1
H11A H 0.6634 0.0704 0.6010 0.060 Uiso 0.50 calc PR B 1
H11B H 0.5971 0.0932 0.4839 0.060 Uiso 0.50 calc PR B 1
C121 C 0.654(2) 0.1777(11) 0.574(2) 0.161(7) Uiso 0.50 d PD B 1
H12A H 0.7041 0.1779 0.5337 0.060 Uiso 0.50 calc PR B 1
H12B H 0.7010 0.1773 0.6484 0.060 Uiso 0.50 calc PR B 1
C131 C 0.602(2) 0.2607(12) 0.5565(19) 0.141(6) Uiso 0.50 d PD B 1
H13A H 0.5545 0.2706 0.5977 0.060 Uiso 0.50 calc PR B 1
H13B H 0.6553 0.3025 0.5659 0.060 Uiso 0.50 calc PR B 1
C141 C 0.539(2) 0.2404(18) 0.4381(19) 0.122(5) Uiso 0.50 d P B 1
H14A H 0.5515 0.1860 0.4254 0.060 Uiso 0.50 calc PR B 1
H14B H 0.5671 0.2721 0.3928 0.060 Uiso 0.50 calc PR B 1
C151 C 0.4062(15) 0.2559(12) 0.4069(14) 0.079(3) Uiso 0.50 d P B 1
H15A H 0.3693 0.2474 0.3314 0.060 Uiso 0.50 calc PR B 1
H15B H 0.3930 0.3094 0.4234 0.060 Uiso 0.50 calc PR B 1
C92 C 0.389(2) 0.1221(16) 0.5008(19) 0.116(4) Uiso 0.50 d P B 2
H92A H 0.4073 0.1037 0.4399 0.060 Uiso 0.50 calc PR B 2
H92B H 0.3229 0.0945 0.4978 0.060 Uiso 0.50 calc PR B 2
C102 C 0.4774(16) 0.0869(15) 0.595(2) 0.119(4) Uiso 0.50 d PD B 2
H10C H 0.4793 0.0310 0.5849 0.060 Uiso 0.50 calc PR B 2
H10D H 0.4576 0.0955 0.6584 0.060 Uiso 0.50 calc PR B 2
C112 C 0.5922(17) 0.1201(11) 0.615(2) 0.144(6) Uiso 0.50 d PD B 2
H11C H 0.6153 0.1051 0.5562 0.060 Uiso 0.50 calc PR B 2
H11D H 0.6421 0.0954 0.6787 0.060 Uiso 0.50 calc PR B 2
C122 C 0.606(2) 0.2087(11) 0.6296(17) 0.161(7) Uiso 0.50 d PD B 2
H12C H 0.6715 0.2197 0.6897 0.060 Uiso 0.50 calc PR B 2
H12D H 0.5435 0.2298 0.6454 0.060 Uiso 0.50 calc PR B 2
C132 C 0.614(2) 0.2501(15) 0.5289(14) 0.141(6) Uiso 0.50 d PD B 2
H13C H 0.6421 0.3023 0.5507 0.060 Uiso 0.50 calc PR B 2
H13D H 0.6709 0.2229 0.5100 0.060 Uiso 0.50 calc PR B 2
C142 C 0.5151(19) 0.2589(19) 0.4259(17) 0.122(5) Uiso 0.50 d PD B 2
H14C H 0.5214 0.3083 0.3927 0.060 Uiso 0.50 calc PR B 2
H14D H 0.5174 0.2175 0.3772 0.060 Uiso 0.50 calc PR B 2
C152 C 0.4100(16) 0.2565(12) 0.4418(14) 0.079(3) Uiso 0.50 d P B 2
H15C H 0.4128 0.2990 0.4906 0.060 Uiso 0.50 calc PR B 2
H15D H 0.3572 0.2723 0.3740 0.060 Uiso 0.50 calc PR B 2
O1A O 0.2773(4) 0.1477(3) 0.2340(4) 0.0865(14) Uani 1 d . . .
N1A N 0.1209(4) 0.0317(3) 0.2291(4) 0.0737(15) Uani 1 d . . .
C1A C 0.2760(6) 0.0191(4) 0.1663(6) 0.0767(19) Uani 1 d . . .
C2A C 0.3229(6) 0.0928(5) 0.1940(6) 0.0753(18) Uani 1 d . . .
C3A C 0.4238(6) 0.1084(5) 0.1780(6) 0.090(2) Uani 1 d . . .
H3A H 0.4543 0.1579 0.1953 0.060 Uiso 1 d R . .
C4A C 0.4729(7) 0.0546(6) 0.1357(7) 0.102(3) Uani 1 d . . .
H4A H 0.5381 0.0683 0.1254 0.060 Uiso 1 d R . .
C5A C 0.4288(8) -0.0168(7) 0.1080(7) 0.110(3) Uani 1 d . . .
H5A H 0.4662 -0.0539 0.0824 0.060 Uiso 1 d R . .
C6A C 0.3323(7) -0.0360(5) 0.1222(7) 0.102(3) Uani 1 d . . .
H6A H 0.3012 -0.0849 0.1011 0.060 Uiso 1 d R . .
C7A C 0.1779(6) -0.0069(4) 0.1831(6) 0.081(2) Uani 1 d . . .
H7A H 0.1512 -0.0557 0.1560 0.060 Uiso 1 d R . .
C8A C 0.0231(6) -0.0103(5) 0.2390(6) 0.086(2) Uani 1 d . . .
H8A H -0.0157 0.0259 0.2708 0.060 Uiso 1 calc R C 1
C93 C -0.0580(13) -0.0379(10) 0.1329(13) 0.090(3) Uiso 0.50 d P D 1
H93A H -0.0221 -0.0758 0.1018 0.060 Uiso 0.50 calc PR D 1
H93B H -0.0794 0.0062 0.0847 0.060 Uiso 0.50 calc PR D 1
C103 C -0.1713(19) -0.0786(14) 0.146(2) 0.125(5) Uiso 0.50 d P D 1
H10E H -0.2184 -0.1003 0.0785 0.060 Uiso 0.50 calc PR D 1
H10F H -0.1523 -0.1195 0.1990 0.060 Uiso 0.50 calc PR D 1
C113 C -0.225(2) -0.0121(13) 0.1789(19) 0.128(5) Uiso 0.50 d P D 1
H11E H -0.3030 -0.0140 0.1404 0.060 Uiso 0.50 calc PR D 1
H11F H -0.1966 0.0363 0.1604 0.060 Uiso 0.50 calc PR D 1
C123 C -0.205(2) -0.0127(14) 0.2991(17) 0.127(5) Uiso 0.50 d P D 1
H12E H -0.2752 -0.0161 0.3097 0.060 Uiso 0.50 calc PR D 1
H12F H -0.1714 0.0366 0.3291 0.060 Uiso 0.50 calc PR D 1
C133 C -0.123(2) -0.0868(15) 0.367(2) 0.151(6) Uiso 0.50 d P D 1
H13E H -0.1103 -0.0764 0.4417 0.060 Uiso 0.50 calc PR D 1
H13F H -0.1685 -0.1334 0.3496 0.060 Uiso 0.50 calc PR D 1
C143 C -0.0202(16) -0.1084(11) 0.3605(15) 0.100(4) Uiso 0.50 d P D 1
H14E H -0.0300 -0.1630 0.3398 0.060 Uiso 0.50 calc PR D 1
H14F H 0.0282 -0.1086 0.4341 0.060 Uiso 0.50 calc PR D 1
C153 C 0.0486(13) -0.0782(10) 0.3031(14) 0.088(3) Uiso 0.50 d P D 1
H15E H 0.1207 -0.0696 0.3557 0.060 Uiso 0.50 calc PR D 1
H15F H 0.0568 -0.1203 0.2576 0.060 Uiso 0.50 calc PR D 1
C94 C -0.0718(12) 0.0019(10) 0.1523(13) 0.090(3) Uiso 0.50 d PD D 2
H94A H -0.0491 0.0041 0.0902 0.060 Uiso 0.50 calc PR D 2
H94B H -0.0976 0.0539 0.1609 0.060 Uiso 0.50 calc PR D 2
C104 C -0.1736(17) -0.0523(13) 0.123(2) 0.125(5) Uiso 0.50 d PD D 2
H10G H -0.2209 -0.0405 0.0507 0.060 Uiso 0.50 calc PR D 2
H10H H -0.1495 -0.1061 0.1239 0.060 Uiso 0.50 calc PR D 2
C114 C -0.239(2) -0.0443(14) 0.196(2) 0.128(5) Uiso 0.50 d P D 2
H11G H -0.2465 0.0116 0.2023 0.060 Uiso 0.50 calc PR D 2
H11H H -0.3112 -0.0632 0.1545 0.060 Uiso 0.50 calc PR D 2
C124 C -0.2236(18) -0.0692(15) 0.2856(17) 0.127(5) Uiso 0.50 d P D 2
H12G H -0.2149 -0.1253 0.2828 0.060 Uiso 0.50 calc PR D 2
H12H H -0.2910 -0.0603 0.3003 0.060 Uiso 0.50 calc PR D 2
C134 C -0.127(2) -0.0390(16) 0.385(2) 0.151(6) Uiso 0.50 d P D 2
H13G H -0.1191 0.0169 0.3782 0.060 Uiso 0.50 calc PR D 2
H13H H -0.1454 -0.0482 0.4485 0.060 Uiso 0.50 calc PR D 2
C144 C -0.0197(16) -0.0781(11) 0.3970(16) 0.100(4) Uiso 0.50 d P D 2
H14G H 0.0206 -0.0851 0.4722 0.060 Uiso 0.50 calc PR D 2
H14H H -0.0346 -0.1296 0.3649 0.060 Uiso 0.50 calc PR D 2
C154 C 0.0501(13) -0.0355(10) 0.3491(12) 0.088(3) Uiso 0.50 d P D 2
H15G H 0.0723 0.0116 0.3914 0.060 Uiso 0.50 calc PR D 2
H15H H 0.1160 -0.0669 0.3640 0.060 Uiso 0.50 calc PR D 2

loop_
_atom_site_aniso_label
_atom_site_aniso_U_11
_atom_site_aniso_U_22
_atom_site_aniso_U_33
_atom_site_aniso_U_23
_atom_site_aniso_U_13
_atom_site_aniso_U_12
Cu1 0.0612(5) 0.0862(6) 0.0772(6) 0.0018(5) 0.0317(4) 0.0017(5)
O1 0.060(3) 0.112(4) 0.089(3) -0.012(3) 0.025(3) 0.013(3)
N1 0.054(3) 0.080(4) 0.085(4) 0.007(3) 0.019(3) -0.001(3)
C1 0.070(5) 0.080(5) 0.076(5) 0.007(4) 0.024(4) 0.007(4)
C2 0.061(4) 0.080(5) 0.098(6) 0.009(4) 0.035(4) 0.013(4)
C3 0.070(5) 0.092(5) 0.108(6) 0.000(5) 0.026(4) 0.006(4)
C4 0.077(6) 0.109(7) 0.134(8) 0.007(6) 0.053(6) 0.023(5)
C5 0.116(8) 0.116(7) 0.126(8) 0.005(6) 0.077(7) 0.038(6)
C6 0.112(7) 0.095(6) 0.089(5) -0.017(5) 0.040(5) 0.007(5)
C7 0.084(5) 0.078(5) 0.072(5) -0.001(4) 0.017(4) -0.009(4)
C8 0.072(5) 0.078(5) 0.118(6) -0.002(5) 0.022(4) -0.005(4)
O1A 0.086(3) 0.085(3) 0.107(4) 0.001(3) 0.056(3) -0.005(3)
N1A 0.065(4) 0.090(4) 0.073(4) 0.001(3) 0.032(3) -0.007(3)
C1A 0.083(5) 0.081(5) 0.077(5) 0.001(4) 0.042(4) 0.001(4)
C2A 0.070(5) 0.091(5) 0.072(4) 0.006(4) 0.033(4) 0.003(4)
C3A 0.083(5) 0.105(6) 0.101(6) 0.002(5) 0.053(5) -0.010(4)
C4A 0.084(6) 0.131(8) 0.115(7) 0.009(6) 0.063(5) 0.000(6)
C5A 0.108(7) 0.138(8) 0.118(7) -0.001(6) 0.082(6) 0.024(6)
C6A 0.115(7) 0.087(6) 0.122(7) -0.012(5) 0.065(6) -0.002(5)
C7A 0.083(5) 0.078(5) 0.086(5) -0.012(4) 0.033(4) -0.015(4)
C8A 0.071(5) 0.111(6) 0.082(5) 0.008(5) 0.032(4) -0.011(4)

loop_
_atom_type_symbol
_atom_type_description
_atom_type_scat_dispersion_real
_atom_type_scat_dispersion_imag
_atom_type_scat_source
C C 0.0033 0.0016 'International Tables Vol C Tables 4.2.6.8 and 6.1.1.4'
H H 0.0000 0.0000 'International Tables Vol C Tables 4.2.6.8 and 6.1.1.4'
N N 0.0061 0.0033 'International Tables Vol C Tables 4.2.6.8 and 6.1.1.4'
O O 0.0106 0.0060 'International Tables Vol C Tables 4.2.6.8 and 6.1.1.4'
Cu Cu 0.3201 1.2651 'International Tables Vol C Tables 4.2.6.8 and 6.1.1.4'

loop_
_geom_angle_atom_site_label_1
_geom_angle_atom_site_label_2
_geom_angle_atom_site_label_3
_geom_angle
O1 Cu1 O1A 146.1(2)
O1 Cu1 N1A 94.6(2)
O1A Cu1 N1A 93.7(2)
O1 Cu1 N1 94.5(2)
O1A Cu1 N1 96.3(2)
N1A Cu1 N1 146.9(2)
C2 O1 Cu1 128.2(5)
C7 N1 C8 117.2(6)
C7 N1 Cu1 121.8(5)
C8 N1 Cu1 120.8(5)
C2 C1 C6 119.5(7)
C2 C1 C7 122.5(7)
C6 C1 C7 117.9(7)
O1 C2 C3 118.5(7)
O1 C2 C1 124.4(6)
C3 C2 C1 117.0(7)
C4 C3 C2 122.2(8)
C3 C4 C5 121.3(8)
C6 C5 C4 118.7(8)
C5 C6 C1 121.3(9)
N1 C7 C1 128.6(7)
C92 C8 C152 129.9(17)
C92 C8 N1 110.1(14)
C152 C8 N1 110.9(9)
C92 C8 C91 13.4(18)
C152 C8 C91 122.2(14)
N1 C8 C91 108.2(11)
C92 C8 C151 126.0(16)
C152 C8 C151 14.2(13)
N1 C8 C151 104.1(8)
C91 C8 C151 115.6(13)
C101 C91 C8 110.3(18)
C111 C101 C91 113(2)
C121 C111 C101 122(2)
C111 C121 C131 131(2)
C141 C131 C121 90.1(19)
C131 C141 C151 111.4(19)
C141 C151 C8 108.3(14)
C8 C92 C102 132(2)
C92 C102 C112 114(2)
C102 C112 C122 117(2)
C112 C122 C132 113(2)
C142 C132 C122 122(2)
C152 C142 C132 114(2)
C8 C152 C142 130.2(19)
C2A O1A Cu1 127.5(4)
C7A N1A C8A 115.6(6)
C7A N1A Cu1 122.9(5)
C8A N1A Cu1 121.3(5)
C2A C1A C7A 124.6(7)
C2A C1A C6A 117.9(7)
C7A C1A C6A 117.4(7)
O1A C2A C1A 122.7(6)
O1A C2A C3A 119.2(7)
C1A C2A C3A 118.1(7)
C4A C3A C2A 121.5(8)
C5A C4A C3A 121.3(8)
C4A C5A C6A 120.1(8)
C5A C6A C1A 121.0(8)
N1A C7A C1A 126.5(7)
C94 C8A C153 126.0(11)
C94 C8A C154 136.8(11)
C153 C8A C154 38.7(8)
C94 C8A N1A 112.8(8)
C153 C8A N1A 114.6(9)
C154 C8A N1A 108.1(8)
C94 C8A C93 30.3(9)
C153 C8A C93 104.7(11)
C154 C8A C93 134.5(10)
N1A C8A C93 113.7(8)
C8A C93 C103 112.5(14)
C113 C103 C93 102.9(18)
C103 C113 C123 112(2)
C113 C123 C133 114.5(18)
C143 C133 C123 126(2)
C133 C143 C153 134.3(18)
C8A C153 C143 123.5(14)
C8A C94 C104 123.8(16)
C114 C104 C94 113(2)
C124 C114 C104 132(3)
C114 C124 C134 122(2)
C144 C134 C124 113(2)
C154 C144 C134 114.6(18)
C8A C154 C144 128.0(14)

loop_
_geom_bond_atom_site_label_1
_geom_bond_atom_site_label_2
_geom_bond_distance
Cu1 O1 1.878(5)
Cu1 O1A 1.891(5)
Cu1 N1A 1.973(6)
Cu1 N1 1.980(6)
O1 C2 1.306(8)
N1 C7 1.300(8)
N1 C8 1.486(9)
C1 C2 1.411(10)
C1 C6 1.418(10)
C1 C7 1.420(10)
C2 C3 1.394(9)
C3 C4 1.360(11)
C4 C5 1.383(12)
C5 C6 1.361(12)
C8 C92 1.30(2)
C8 C152 1.43(2)
C8 C91 1.61(3)
C8 C151 1.671(19)
C91 C101 1.562(10)
C101 C111 1.537(10)
C111 C121 1.34(3)
C121 C131 1.556(10)
C131 C141 1.55(3)
C141 C151 1.65(3)
C92 C102 1.51(3)
C102 C112 1.527(10)
C112 C122 1.530(10)
C122 C132 1.557(10)
C132 C142 1.539(10)
C142 C152 1.45(3)
O1A C2A 1.315(8)
N1A C7A 1.290(8)
N1A C8A 1.500(8)
C1A C2A 1.392(10)
C1A C7A 1.433(9)
C1A C6A 1.435(10)
C2A C3A 1.418(9)
C3A C4A 1.347(11)
C4A C5A 1.347(12)
C5A C6A 1.364(11)
C8A C94 1.388(16)
C8A C153 1.415(16)
C8A C154 1.457(16)
C8A C93 1.525(17)
C93 C103 1.68(3)
C103 C113 1.48(3)
C113 C123 1.54(3)
C123 C133 1.70(3)
C133 C143 1.42(3)
C143 C153 1.45(2)
C94 C104 1.549(10)
C104 C114 1.50(3)
C114 C124 1.22(3)
C124 C134 1.57(3)
C134 C144 1.50(3)
C144 C154 1.47(2)
